data_4322306
loop_
_publ_author_name
'Francesco Bigoli'
'Paola Deplano'
'Andrea Ienco'
'Carlo Mealli'
'Maria Laura Mercuri'
'Maria Angela Pellinghelli'
'Gloria Pintus'
'Giuseppe Saba'
'Emanuele F. Trogu'

_publ_section_title
;
 Structure and Bonding of Diiodine Adducts of the Sulfur-Rich Donors
 1,3-Dithiacyclohexane-2-thione (ptc) and
 4,5-Ethylenedithio-1,3-dithiole-2-thione (ttb)
;
_journal_name_full 'Inorganic Chemistry'
_journal_page_first 4626
_journal_page_last 4636
_journal_paper_doi 10.1021/ic9901867
_journal_volume 38
_journal_year 1999
_chemical_compound_source 'chemical synthesis'
_chemical_formula_analytical 'C4 H6 I2 S3'
_chemical_formula_sum 'C4 H6 I2 S3'
_chemical_formula_weight 404.07
_chemical_name_systematic
; 
 ? 
;
_space_group_IT_number 14
_symmetry_cell_setting monoclinic
_symmetry_space_group_name_Hall '-P 2ybc'
_symmetry_space_group_name_H-M 'P 1 21/c 1'
_atom_sites_solution_hydrogens geom
_atom_sites_solution_primary direct
_atom_sites_solution_secondary difmap
_audit_creation_method SHELXL
_cell_angle_alpha 90.00
_cell_angle_beta 103.43(2)
_cell_angle_gamma 90.00
_cell_formula_units_Z 4
_cell_length_a 8.691(6)
_cell_length_b 9.010(6)
_cell_length_c 13.237(5)
_cell_measurement_reflns_used 30
_cell_measurement_temperature 295(2)
_cell_measurement_theta_max 19
_cell_measurement_theta_min 10
_cell_volume 1008.2(10)
_computing_cell_refinement 'local programs'
_computing_data_collection 'Philips PW 1100 local upgrade'
_computing_data_reduction 'local programs'
_computing_molecular_graphics ORTEP
_computing_structure_refinement 'SHELXL-92 (Sheldrick, 1993)'
_computing_structure_solution 'SHELXS-86 (Sheldrick, 1990)'
_diffrn_ambient_temperature 295(2)
_diffrn_measurement_device 'Philips PW 1100 diffractometer'
_diffrn_measurement_method \q/2\q
_diffrn_radiation_monochromator graphite
_diffrn_radiation_source 'fine-focus sealed tube'
_diffrn_radiation_type MoKar
_diffrn_radiation_wavelength 0.71073
_diffrn_reflns_av_R_equivalents 0.0308
_diffrn_reflns_av_sigmaI/netI 0.0806
_diffrn_reflns_limit_h_max 10
_diffrn_reflns_limit_h_min -11
_diffrn_reflns_limit_k_max 11
_diffrn_reflns_limit_k_min 0
_diffrn_reflns_limit_l_max 16
_diffrn_reflns_limit_l_min 0
_diffrn_reflns_number 2279
_diffrn_reflns_theta_max 26.99
_diffrn_reflns_theta_min 3.16
_diffrn_standards_decay_% none
_diffrn_standards_interval_count 100
_diffrn_standards_number 1
_exptl_absorpt_coefficient_mu 6.787
_exptl_absorpt_correction_T_max 1.4051
_exptl_absorpt_correction_T_min 0.7081
_exptl_absorpt_correction_type empirical
_exptl_crystal_colour blu
_exptl_crystal_density_diffrn 2.662
_exptl_crystal_description prism
_exptl_crystal_F_000 736
_exptl_crystal_size_max 0.31
_exptl_crystal_size_mid 0.19
_exptl_crystal_size_min 0.12
_refine_diff_density_max 0.598
_refine_diff_density_min -0.878
_refine_diff_density_rms 0.145
_refine_ls_extinction_method none
_refine_ls_goodness_of_fit_all 0.775
_refine_ls_goodness_of_fit_obs 0.900
_refine_ls_hydrogen_treatment riding
_refine_ls_matrix_type full
_refine_ls_number_parameters 83
_refine_ls_number_reflns 2192
_refine_ls_number_restraints 0
_refine_ls_restrained_S_all 0.775
_refine_ls_restrained_S_obs 0.900
_refine_ls_R_factor_all 0.0681
_refine_ls_R_factor_obs 0.0305
_refine_ls_shift/esd_max 0.163
_refine_ls_shift/esd_mean 0.017
_refine_ls_structure_factor_coef Fsqd
_refine_ls_weighting_details 'w=1/[s^2^(Fo^2^)+( 0.0262P)^2^+0.0000P] where P=(Fo^2^+2Fc^2^)/3'
_refine_ls_weighting_scheme calc
_refine_ls_wR_factor_all 0.0661
_refine_ls_wR_factor_obs 0.0611
_reflns_number_observed 1420
_reflns_number_total 2192
_reflns_observed_criterion >2sigma(I)
_cod_data_source_file ic9901867_2.cif
_cod_data_source_block 1
_cod_depositor_comments
;
The following automatic conversions were performed:

'_refine_ls_weighting_scheme' value 'calc w=1/[s^2^(Fo^2^)+(
0.0262P)^2^+0.0000P] where P=(Fo^2^+2Fc^2^)/3' was changed to 'calc'.
New tag '_refine_ls_weighting_details' was created. The value of the
new tag was set to 'w=1/[s^2^(Fo^2^)+( 0.0262P)^2^+0.0000P] where
P=(Fo^2^+2Fc^2^)/3'.

Automatic conversion script
Id: cif_fix_values 3143 2015-03-26 13:38:13Z robertas 
;
_cod_database_code 4322306

loop_
_symmetry_equiv_pos_as_xyz
'x, y, z'
'x, -y+1/2, z+1/2'
'-x, -y, -z'
'-x, y-1/2, -z-1/2'

loop_
_atom_site_aniso_label
_atom_site_aniso_U_11
_atom_site_aniso_U_22
_atom_site_aniso_U_33
_atom_site_aniso_U_23
_atom_site_aniso_U_13
_atom_site_aniso_U_12
I1 0.0353(2) 0.0317(2) 0.0402(2) -0.0022(2) 0.0120(2) 0.0004(2)
I2 0.0549(3) 0.0663(4) 0.0442(3) 0.0085(3) 0.0071(2) 0.0208(3)
S1 0.0444(11) 0.0539(11) 0.0442(10) 0.0037(9) 0.0147(9) 0.0181(9)
S2 0.0391(10) 0.0429(10) 0.0369(9) 0.0036(8) 0.0093(8) 0.0123(9)
S3 0.0567(12) 0.0565(12) 0.0390(10) 0.0112(9) 0.0134(9) 0.0178(10)
C1 0.030(3) 0.023(3) 0.034(3) -0.003(3) 0.004(3) -0.003(3)
C2 0.036(4) 0.066(5) 0.055(5) -0.008(4) 0.016(4) 0.016(4)
C3 0.098(7) 0.096(7) 0.057(5) 0.013(5) 0.042(5) 0.045(6)
C4 0.082(6) 0.083(6) 0.057(5) 0.011(5) 0.037(5) 0.028(5)

loop_
_atom_site_label
_atom_site_type_symbol
_atom_site_fract_x
_atom_site_fract_y
_atom_site_fract_z
_atom_site_U_iso_or_equiv
_atom_site_thermal_displace_type
_atom_site_occupancy
_atom_site_calc_flag
_atom_site_refinement_flags
_atom_site_disorder_group
I1 I 0.33739(5) 0.04017(5) 0.08764(3) 0.03518(13) Uani 1 d . .
I2 I 0.58713(6) -0.12044(6) 0.21375(4) 0.0559(2) Uani 1 d . .
S1 S 0.1033(2) 0.1925(2) -0.04913(13) 0.0468(5) Uani 1 d . .
S2 S -0.1686(2) 0.3703(2) -0.06600(12) 0.0396(4) Uani 1 d . .
S3 S -0.0151(2) 0.2201(2) 0.13880(13) 0.0504(5) Uani 1 d . .
C1 C -0.0312(7) 0.2618(6) 0.0123(4) 0.0295(14) Uani 1 d . .
C2 C -0.3119(8) 0.4232(8) 0.0067(5) 0.052(2) Uani 1 d . .
H1 H -0.3588(8) 0.5172(8) -0.0200(5) 0.129(15) Uiso 1 calc R .
H2 H -0.3956(8) 0.3496(8) -0.0048(5) 0.129(15) Uiso 1 calc R .
C3 C -0.2456(11) 0.4382(10) 0.1209(6) 0.080(3) Uani 1 d . .
H3 H -0.1617(11) 0.5117(10) 0.1320(6) 0.129(15) Uiso 1 calc R .
H4 H -0.3281(11) 0.4760(10) 0.1522(6) 0.129(15) Uiso 1 calc R .
C4 C -0.1838(10) 0.3047(9) 0.1739(6) 0.071(2) Uani 1 d . .
H5 H -0.2684(10) 0.2320(9) 0.1627(6) 0.129(15) Uiso 1 calc R .
H6 H -0.1550(10) 0.3259(9) 0.2477(6) 0.129(15) Uiso 1 calc R .

loop_
_atom_type_symbol
_atom_type_description
_atom_type_scat_dispersion_real
_atom_type_scat_dispersion_imag
_atom_type_scat_source
C C 0.0033 0.0016 'International Tables Vol C Tables 4.2.6.8 and 6.1.1.4'
H H 0.0000 0.0000 'International Tables Vol C Tables 4.2.6.8 and 6.1.1.4'
I I -0.4742 1.8119 'International Tables Vol C Tables 4.2.6.8 and 6.1.1.4'
S S 0.1246 0.1234 'International Tables Vol C Tables 4.2.6.8 and 6.1.1.4'

loop_
_geom_angle_atom_site_label_1
_geom_angle_atom_site_label_2
_geom_angle_atom_site_label_3
_geom_angle
_geom_angle_site_symmetry_1
_geom_angle_site_symmetry_3
_geom_angle_publ_flag
S1 I1 I2 175.42(4) . . ?
C1 S1 I1 110.8(2) . . ?
C1 S2 C2 107.5(3) . . ?
C1 S3 C4 106.0(3) . . ?
S3 C1 S1 119.2(3) . . ?
S3 C1 S2 128.1(3) . . ?
S1 C1 S2 112.7(3) . . ?
C3 C2 S2 114.3(5) . . ?
C3 C2 H1 108.7(4) . . ?
S2 C2 H1 108.7(2) . . ?
C3 C2 H2 108.6(5) . . ?
S2 C2 H2 108.7(2) . . ?
H1 C2 H2 107.6 . . ?
C4 C3 C2 115.6(7) . . ?
C4 C3 H3 108.4(6) . . ?
C2 C3 H3 108.4(5) . . ?
C4 C3 H4 108.4(4) . . ?
C2 C3 H4 108.4(4) . . ?
H3 C3 H4 107.5 . . ?
C3 C4 S3 117.6(6) . . ?
C3 C4 H5 107.9(6) . . ?
S3 C4 H5 107.9(3) . . ?
C3 C4 H6 107.9(4) . . ?
S3 C4 H6 107.9(3) . . ?
H5 C4 H6 107.2 . . ?

loop_
_geom_bond_atom_site_label_1
_geom_bond_atom_site_label_2
_geom_bond_distance
_geom_bond_site_symmetry_2
_geom_bond_publ_flag
I1 S1 2.755(2) . ?
I1 I2 2.8122(13) . ?
S1 C1 1.690(6) . ?
S2 C1 1.698(6) . ?
S2 C2 1.805(6) . ?
S3 C1 1.690(6) . ?
S3 C4 1.806(7) . ?
C2 C3 1.493(10) . ?
C2 H1 0.97 . ?
C2 H2 0.97 . ?
C3 C4 1.433(10) . ?
C3 H3 0.97 . ?
C3 H4 0.97 . ?
C4 H5 0.97 . ?
C4 H6 0.97 . ?
